data_4083852
loop_
_publ_author_name
'Fang, Ming'
'Wiedner, Eric S.'
'Dougherty, William G.'
'Kassel, W. Scott'
'Liu, Tianbiao'
'DuBois, Daniel L.'
'Bullock, R. Morris'

_publ_section_title
;
 Cobalt Complexes Containing Pendant Amines in the Second Coordination
 Sphere as Electrocatalysts for H2Production
;
_journal_issue 20
_journal_name_full Organometallics
_journal_page_first 5820
_journal_paper_doi 10.1021/om5004607
_journal_volume 33
_journal_year 2014
_chemical_formula_sum 'C34 H40 Co F4 N3 P2'
_chemical_formula_weight 687.56
_chemical_name_systematic
; 
 ? 
;
_space_group_IT_number 2
_symmetry_cell_setting triclinic
_symmetry_space_group_name_Hall '-P 1'
_symmetry_space_group_name_H-M 'P -1'
_atom_sites_solution_hydrogens geom
_atom_sites_solution_primary direct
_atom_sites_solution_secondary difmap
_audit_creation_method SHELXL-97
_cell_angle_alpha 73.638(2)
_cell_angle_beta 74.976(3)
_cell_angle_gamma 76.289(2)
_cell_formula_units_Z 4
_cell_length_a 12.4882(8)
_cell_length_b 12.5142(8)
_cell_length_c 22.1598(17)
_cell_measurement_reflns_used 9923
_cell_measurement_temperature 110(2)
_cell_measurement_theta_max 33.96
_cell_measurement_theta_min 2.64
_cell_volume 3158.6(4)
_computing_cell_refinement 'Bruker SAINT'
_computing_data_collection 'Bruker APEX2'
_computing_data_reduction 'Bruker SAINT'
_computing_molecular_graphics 'Bruker SHELXTL'
_computing_publication_material 'Bruker SHELXTL'
_computing_structure_refinement 'SHELXL-97 (Sheldrick, 2008)'
_computing_structure_solution 'SHELXS-97 (Sheldrick, 2008)'
_diffrn_ambient_temperature 110(2)
_diffrn_measured_fraction_theta_full 0.998
_diffrn_measured_fraction_theta_max 0.922
_diffrn_measurement_device_type 'Bruker APEX-II CCD'
_diffrn_measurement_method '\f and \w scans'
_diffrn_radiation_monochromator graphite
_diffrn_radiation_source 'fine-focus sealed tube'
_diffrn_radiation_type MoK\a
_diffrn_radiation_wavelength 0.71073
_diffrn_reflns_av_R_equivalents 0.0547
_diffrn_reflns_av_sigmaI/netI 0.0820
_diffrn_reflns_limit_h_max 19
_diffrn_reflns_limit_h_min -19
_diffrn_reflns_limit_k_max 17
_diffrn_reflns_limit_k_min -19
_diffrn_reflns_limit_l_max 35
_diffrn_reflns_limit_l_min -33
_diffrn_reflns_number 73761
_diffrn_reflns_theta_full 33.00
_diffrn_reflns_theta_max 35.22
_diffrn_reflns_theta_min 1.72
_exptl_absorpt_coefficient_mu 0.698
_exptl_absorpt_correction_T_max 0.9335
_exptl_absorpt_correction_T_min 0.8965
_exptl_absorpt_correction_type multi-scan
_exptl_absorpt_process_details SADABS
_exptl_crystal_colour brown
_exptl_crystal_density_diffrn 1.446
_exptl_crystal_density_method 'not measured'
_exptl_crystal_description block
_exptl_crystal_F_000 1432
_exptl_crystal_size_max 0.16
_exptl_crystal_size_mid 0.14
_exptl_crystal_size_min 0.10
_refine_diff_density_max 0.650
_refine_diff_density_min -0.594
_refine_diff_density_rms 0.088
_refine_ls_extinction_method none
_refine_ls_goodness_of_fit_ref 1.032
_refine_ls_hydrogen_treatment constr
_refine_ls_matrix_type full
_refine_ls_number_parameters 805
_refine_ls_number_reflns 26058
_refine_ls_number_restraints 0
_refine_ls_restrained_S_all 1.032
_refine_ls_R_factor_all 0.0974
_refine_ls_R_factor_gt 0.0468
_refine_ls_shift/su_max 0.002
_refine_ls_shift/su_mean 0.000
_refine_ls_structure_factor_coef Fsqd
_refine_ls_weighting_details 'calc w=1/[\s^2^(Fo^2^)+(0.0367P)^2^] where P=(Fo^2^+2Fc^2^)/3'
_refine_ls_weighting_scheme calc
_refine_ls_wR_factor_gt 0.0868
_refine_ls_wR_factor_ref 0.1007
_reflns_number_gt 16370
_reflns_number_total 26058
_reflns_threshold_expression >2sigma(I)
_cod_data_source_file om5004607_si_002.cif
_cod_data_source_block pnl146a_Co(I)CpC5F4N
_cod_depositor_comments
;
The following automatic conversions were performed:

'_symmetry_cell_setting' value 'Triclinic' changed to 'triclinic'
according to
/usr/data/users/saulius/crontab/automatic-downloads/rss-feeds/ACS/lib/dictionaries/cif_core.dic
dictionary named 'cif_core.dic' version 2.4.2 from 2011-04-26.

Automatic conversion script
Id: cif_fix_values 2281 2013-09-26 08:29:07Z andrius 
;
_cod_original_sg_symbol_H-M P-1
_cod_database_code 4083852

loop_
_symmetry_equiv_pos_as_xyz
'x, y, z'
'-x, -y, -z'

loop_
_atom_site_label
_atom_site_type_symbol
_atom_site_fract_x
_atom_site_fract_y
_atom_site_fract_z
_atom_site_U_iso_or_equiv
_atom_site_adp_type
_atom_site_occupancy
_atom_site_symmetry_multiplicity
_atom_site_calc_flag
_atom_site_refinement_flags
Co1 Co 0.574682(17) 0.631207(18) 0.658918(10) 0.01320(5) Uani 1 1 d .
Co2 Co 0.058373(18) 0.373454(18) 0.841614(10) 0.01392(5) Uani 1 1 d .
F1 F 0.80060(9) 0.59450(10) 0.48783(5) 0.0329(3) Uani 1 1 d .
F2 F 0.99062(10) 0.66340(11) 0.42303(5) 0.0408(3) Uani 1 1 d .
F3 F 1.09418(9) 0.66446(11) 0.60376(6) 0.0429(3) Uani 1 1 d .
F4 F 0.91041(9) 0.59470(11) 0.67816(5) 0.0335(3) Uani 1 1 d .
F5 F 0.12104(8) 0.36937(10) 1.01018(5) 0.0281(2) Uani 1 1 d .
F6 F 0.28631(9) 0.28032(10) 1.07270(5) 0.0349(3) Uani 1 1 d .
F7 F 0.55168(9) 0.32296(13) 0.88919(6) 0.0481(4) Uani 1 1 d .
F8 F 0.39978(9) 0.41130(12) 0.81757(6) 0.0441(3) Uani 1 1 d .
N1 N 0.28895(11) 0.79685(11) 0.71068(6) 0.0151(3) Uani 1 1 d .
N2 N 0.53679(11) 0.91970(11) 0.61001(6) 0.0152(3) Uani 1 1 d .
N3 N 1.04457(12) 0.66352(13) 0.51274(8) 0.0296(4) Uani 1 1 d .
N4 N -0.11831(11) 0.22850(12) 0.78935(6) 0.0161(3) Uani 1 1 d .
N5 N 0.09030(11) 0.08443(11) 0.89235(7) 0.0164(3) Uani 1 1 d .
N6 N 0.42100(13) 0.30004(14) 0.98179(8) 0.0282(4) Uani 1 1 d .
P1 P 0.44953(3) 0.73365(3) 0.607378(19) 0.01232(8) Uani 1 1 d .
P2 P 0.51175(3) 0.74468(4) 0.72108(2) 0.01401(8) Uani 1 1 d .
P3 P -0.07332(3) 0.28137(3) 0.89346(2) 0.01340(8) Uani 1 1 d .
P4 P 0.09812(3) 0.25832(4) 0.78088(2) 0.01383(8) Uani 1 1 d .
C1 C 0.41825(13) 0.70903(14) 0.53394(8) 0.0157(3) Uani 1 1 d .
C2 C 0.31765(14) 0.79517(15) 0.51109(8) 0.0206(3) Uani 1 1 d .
H2A H 0.3126 0.7877 0.4691 0.031 Uiso 1 1 calc R
H2B H 0.3285 0.8720 0.5074 0.031 Uiso 1 1 calc R
H2C H 0.2480 0.7806 0.5423 0.031 Uiso 1 1 calc R
C3 C 0.52074(14) 0.71954(15) 0.47809(8) 0.0219(4) Uani 1 1 d .
H3A H 0.5107 0.6896 0.4439 0.033 Uiso 1 1 calc R
H3B H 0.5889 0.6764 0.4934 0.033 Uiso 1 1 calc R
H3C H 0.5281 0.7993 0.4613 0.033 Uiso 1 1 calc R
C4 C 0.39039(15) 0.58953(14) 0.55097(9) 0.0210(4) Uani 1 1 d .
H4A H 0.3695 0.5768 0.5142 0.032 Uiso 1 1 calc R
H4B H 0.3274 0.5821 0.5881 0.032 Uiso 1 1 calc R
H4C H 0.4565 0.5335 0.5614 0.032 Uiso 1 1 calc R
C5 C 0.30691(13) 0.73478(14) 0.66056(8) 0.0156(3) Uani 1 1 d .
H5A H 0.2494 0.7698 0.6340 0.019 Uiso 1 1 calc R
H5B H 0.2964 0.6558 0.6813 0.019 Uiso 1 1 calc R
C6 C 0.10636(15) 0.91014(15) 0.69586(9) 0.0237(4) Uani 1 1 d .
H6A H 0.1394 0.9388 0.6522 0.028 Uiso 1 1 calc R
C7 C -0.00696(16) 0.94625(16) 0.71907(10) 0.0302(4) Uani 1 1 d .
H7A H -0.0512 0.9989 0.6910 0.036 Uiso 1 1 calc R
C8 C -0.05643(15) 0.90633(17) 0.78281(10) 0.0307(4) Uani 1 1 d .
H8A H -0.1341 0.9313 0.7985 0.037 Uiso 1 1 calc R
C9 C 0.00852(15) 0.83009(17) 0.82295(10) 0.0275(4) Uani 1 1 d .
H9A H -0.0248 0.8028 0.8667 0.033 Uiso 1 1 calc R
C10 C 0.12235(14) 0.79216(15) 0.80052(9) 0.0210(3) Uani 1 1 d .
H10A H 0.1659 0.7393 0.8289 0.025 Uiso 1 1 calc R
C11 C 0.17226(13) 0.83166(13) 0.73658(8) 0.0152(3) Uani 1 1 d .
C12 C 0.35994(13) 0.74338(14) 0.75803(8) 0.0171(3) Uani 1 1 d .
H12A H 0.3485 0.6642 0.7771 0.021 Uiso 1 1 calc R
H12B H 0.3372 0.7840 0.7930 0.021 Uiso 1 1 calc R
C13 C 0.56800(14) 0.73455(15) 0.79396(8) 0.0199(3) Uani 1 1 d .
C14 C 0.50383(15) 0.82645(16) 0.83044(8) 0.0243(4) Uani 1 1 d .
H14A H 0.5412 0.8226 0.8650 0.037 Uiso 1 1 calc R
H14B H 0.4262 0.8141 0.8488 0.037 Uiso 1 1 calc R
H14C H 0.5033 0.9011 0.8007 0.037 Uiso 1 1 calc R
C15 C 0.55755(16) 0.61851(16) 0.84019(9) 0.0280(4) Uani 1 1 d .
H15A H 0.5819 0.6146 0.8795 0.042 Uiso 1 1 calc R
H15B H 0.6051 0.5589 0.8196 0.042 Uiso 1 1 calc R
H15C H 0.4789 0.6080 0.8510 0.042 Uiso 1 1 calc R
C16 C 0.69245(14) 0.74892(18) 0.77209(9) 0.0272(4) Uani 1 1 d .
H16A H 0.7271 0.7283 0.8097 0.041 Uiso 1 1 calc R
H16B H 0.6969 0.8279 0.7498 0.041 Uiso 1 1 calc R
H16C H 0.7326 0.6997 0.7428 0.041 Uiso 1 1 calc R
C17 C 0.50494(14) 0.89913(13) 0.67977(8) 0.0166(3) Uani 1 1 d .
H17A H 0.4272 0.9397 0.6919 0.020 Uiso 1 1 calc R
H17B H 0.5555 0.9307 0.6953 0.020 Uiso 1 1 calc R
C18 C 0.69101(14) 0.88477(13) 0.51932(8) 0.0180(3) Uani 1 1 d .
H18A H 0.6414 0.8645 0.5001 0.022 Uiso 1 1 calc R
C19 C 0.80153(15) 0.88931(15) 0.48695(9) 0.0225(4) Uani 1 1 d .
H19A H 0.8257 0.8734 0.4456 0.027 Uiso 1 1 calc R
C20 C 0.87707(15) 0.91634(15) 0.51354(9) 0.0249(4) Uani 1 1 d .
H20A H 0.9525 0.9197 0.4910 0.030 Uiso 1 1 calc R
C21 C 0.83976(15) 0.93838(16) 0.57400(9) 0.0265(4) Uani 1 1 d .
H21A H 0.8909 0.9556 0.5935 0.032 Uiso 1 1 calc R
C22 C 0.72970(14) 0.93590(15) 0.60655(9) 0.0214(4) Uani 1 1 d .
H22A H 0.7065 0.9523 0.6478 0.026 Uiso 1 1 calc R
C23 C 0.65115(13) 0.90969(13) 0.58012(8) 0.0156(3) Uani 1 1 d .
C24 C 0.45655(13) 0.88912(13) 0.58319(8) 0.0152(3) Uani 1 1 d .
H24A H 0.4771 0.9124 0.5357 0.018 Uiso 1 1 calc R
H24B H 0.3807 0.9321 0.5970 0.018 Uiso 1 1 calc R
C25 C 0.74083(13) 0.54466(13) 0.62733(8) 0.0158(3) Uani 1 1 d .
C26 C 0.65677(14) 0.51250(14) 0.60554(9) 0.0194(3) Uani 1 1 d .
H26A H 0.6551 0.5198 0.5597 0.023 Uiso 1 1 calc R
C27 C 0.58036(14) 0.46138(14) 0.66036(9) 0.0226(4) Uani 1 1 d .
H27A H 0.5158 0.4280 0.6593 0.027 Uiso 1 1 calc R
C28 C 0.61192(14) 0.46561(14) 0.71572(9) 0.0220(4) Uani 1 1 d .
H28A H 0.5734 0.4364 0.7611 0.026 Uiso 1 1 calc R
C29 C 0.70741(13) 0.51955(14) 0.69623(8) 0.0186(3) Uani 1 1 d .
H29A H 0.7477 0.5340 0.7259 0.022 Uiso 1 1 calc R
C30 C 0.84046(13) 0.58853(13) 0.58864(8) 0.0170(3) Uani 1 1 d .
C31 C 0.86982(14) 0.60903(15) 0.52138(9) 0.0221(4) Uani 1 1 d .
C32 C 0.96862(15) 0.64499(16) 0.48783(9) 0.0271(4) Uani 1 1 d .
C33 C 1.01863(15) 0.64608(16) 0.57566(10) 0.0276(4) Uani 1 1 d .
C34 C 0.92309(14) 0.61035(15) 0.61398(9) 0.0214(4) Uani 1 1 d .
C35 C -0.18247(13) 0.31144(14) 0.96641(8) 0.0180(3) Uani 1 1 d .
C36 C -0.26462(14) 0.22676(15) 0.99111(9) 0.0232(4) Uani 1 1 d .
H36A H -0.3188 0.2442 1.0294 0.035 Uiso 1 1 calc R
H36B H -0.2223 0.1498 1.0021 0.035 Uiso 1 1 calc R
H36C H -0.3050 0.2325 0.9575 0.035 Uiso 1 1 calc R
C37 C -0.12595(15) 0.30389(18) 1.02158(9) 0.0296(4) Uani 1 1 d .
H37A H -0.1814 0.3352 1.0553 0.044 Uiso 1 1 calc R
H37B H -0.0642 0.3471 1.0054 0.044 Uiso 1 1 calc R
H37C H -0.0961 0.2245 1.0393 0.044 Uiso 1 1 calc R
C38 C -0.24934(15) 0.43102(15) 0.94751(9) 0.0264(4) Uani 1 1 d .
H38A H -0.3067 0.4483 0.9847 0.040 Uiso 1 1 calc R
H38B H -0.2860 0.4355 0.9125 0.040 Uiso 1 1 calc R
H38C H -0.1981 0.4858 0.9332 0.040 Uiso 1 1 calc R
C39 C -0.16777(13) 0.29513(14) 0.83799(8) 0.0162(3) Uani 1 1 d .
H39A H -0.2391 0.2705 0.8635 0.019 Uiso 1 1 calc R
H39B H -0.1860 0.3758 0.8160 0.019 Uiso 1 1 calc R
C40 C -0.28425(14) 0.14522(15) 0.80608(10) 0.0247(4) Uani 1 1 d .
H40A H -0.2880 0.1278 0.8511 0.030 Uiso 1 1 calc R
C41 C -0.36378(15) 0.11587(17) 0.78284(11) 0.0333(5) Uani 1 1 d .
H41A H -0.4229 0.0809 0.8121 0.040 Uiso 1 1 calc R
C42 C -0.35754(16) 0.13722(17) 0.71749(12) 0.0345(5) Uani 1 1 d .
H42A H -0.4113 0.1161 0.7017 0.041 Uiso 1 1 calc R
C43 C -0.27279(15) 0.18930(16) 0.67574(10) 0.0283(4) Uani 1 1 d .
H43A H -0.2678 0.2035 0.6307 0.034 Uiso 1 1 calc R
C44 C -0.19381(14) 0.22172(14) 0.69825(9) 0.0204(3) Uani 1 1 d .
H44A H -0.1363 0.2588 0.6687 0.025 Uiso 1 1 calc R
C45 C -0.19904(13) 0.19989(13) 0.76399(8) 0.0165(3) Uani 1 1 d .
C46 C -0.02090(13) 0.26660(14) 0.74245(8) 0.0168(3) Uani 1 1 d .
H46A H -0.0433 0.3458 0.7193 0.020 Uiso 1 1 calc R
H46B H 0.0046 0.2193 0.7106 0.020 Uiso 1 1 calc R
C47 C 0.21923(14) 0.26265(15) 0.70921(8) 0.0189(3) Uani 1 1 d .
C48 C 0.22551(15) 0.17370(16) 0.67179(9) 0.0245(4) Uani 1 1 d .
H48A H 0.2947 0.1724 0.6385 0.037 Uiso 1 1 calc R
H48B H 0.1601 0.1932 0.6516 0.037 Uiso 1 1 calc R
H48C H 0.2258 0.0989 0.7014 0.037 Uiso 1 1 calc R
C49 C 0.20538(15) 0.38034(15) 0.66328(8) 0.0246(4) Uani 1 1 d .
H49A H 0.2668 0.3820 0.6253 0.037 Uiso 1 1 calc R
H49B H 0.2074 0.4375 0.6852 0.037 Uiso 1 1 calc R
H49C H 0.1331 0.3965 0.6500 0.037 Uiso 1 1 calc R
C50 C 0.32966(14) 0.23878(17) 0.73295(9) 0.0254(4) Uani 1 1 d .
H50A H 0.3913 0.2571 0.6962 0.038 Uiso 1 1 calc R
H50B H 0.3461 0.1586 0.7545 0.038 Uiso 1 1 calc R
H50C H 0.3221 0.2854 0.7632 0.038 Uiso 1 1 calc R
C51 C 0.11645(14) 0.10331(14) 0.82273(8) 0.0176(3) Uani 1 1 d .
H51A H 0.0668 0.0667 0.8096 0.021 Uiso 1 1 calc R
H51B H 0.1953 0.0671 0.8087 0.021 Uiso 1 1 calc R
C52 C 0.14503(14) 0.10143(14) 0.98742(8) 0.0196(3) Uani 1 1 d .
H52A H 0.0686 0.1267 1.0055 0.024 Uiso 1 1 calc R
C53 C 0.22671(15) 0.08384(15) 1.02298(9) 0.0243(4) Uani 1 1 d .
H53A H 0.2049 0.0952 1.0654 0.029 Uiso 1 1 calc R
C54 C 0.33910(15) 0.05017(17) 0.99779(10) 0.0285(4) Uani 1 1 d .
H54A H 0.3948 0.0379 1.0224 0.034 Uiso 1 1 calc R
C55 C 0.36838(15) 0.03484(18) 0.93593(10) 0.0316(5) Uani 1 1 d .
H55A H 0.4455 0.0132 0.9176 0.038 Uiso 1 1 calc R
C56 C 0.28789(14) 0.05024(17) 0.90005(9) 0.0266(4) Uani 1 1 d .
H56A H 0.3107 0.0387 0.8577 0.032 Uiso 1 1 calc R
C57 C 0.17292(13) 0.08268(13) 0.92540(8) 0.0177(3) Uani 1 1 d .
C58 C -0.02792(13) 0.12378(13) 0.91717(8) 0.0172(3) Uani 1 1 d .
H58A H -0.0431 0.0993 0.9647 0.021 Uiso 1 1 calc R
H58B H -0.0742 0.0872 0.9016 0.021 Uiso 1 1 calc R
C59 C 0.16263(13) 0.45231(14) 0.87083(8) 0.0172(3) Uani 1 1 d .
C60 C 0.17773(15) 0.47816(14) 0.80199(8) 0.0200(3) Uani 1 1 d .
H60A H 0.2504 0.4608 0.7714 0.024 Uiso 1 1 calc R
C61 C 0.07402(15) 0.53794(15) 0.78415(9) 0.0237(4) Uani 1 1 d .
H61A H 0.0612 0.5681 0.7393 0.028 Uiso 1 1 calc R
C62 C -0.00700(15) 0.54564(14) 0.84031(9) 0.0228(4) Uani 1 1 d .
H62A H -0.0878 0.5826 0.8426 0.027 Uiso 1 1 calc R
C63 C 0.04518(13) 0.49060(14) 0.89394(9) 0.0185(3) Uani 1 1 d .
H63A H 0.0071 0.4843 0.9401 0.022 Uiso 1 1 calc R
C64 C 0.24818(13) 0.39790(14) 0.90835(8) 0.0178(3) Uani 1 1 d .
C65 C 0.22744(13) 0.36065(15) 0.97566(8) 0.0195(3) Uani 1 1 d .
C66 C 0.31301(15) 0.31462(16) 1.00793(9) 0.0237(4) Uani 1 1 d .
C67 C 0.44214(15) 0.33417(18) 0.91878(10) 0.0297(4) Uani 1 1 d .
C68 C 0.36346(14) 0.38017(17) 0.88160(9) 0.0252(4) Uani 1 1 d .

loop_
_atom_site_aniso_label
_atom_site_aniso_U_11
_atom_site_aniso_U_22
_atom_site_aniso_U_33
_atom_site_aniso_U_23
_atom_site_aniso_U_13
_atom_site_aniso_U_12
Co1 0.01272(10) 0.01196(10) 0.01363(11) -0.00197(8) -0.00296(8) -0.00074(8)
Co2 0.01391(10) 0.01527(11) 0.01409(11) -0.00251(8) -0.00451(8) -0.00478(8)
F1 0.0255(6) 0.0546(8) 0.0180(6) -0.0097(5) -0.0035(4) -0.0059(5)
F2 0.0306(6) 0.0573(8) 0.0201(6) 0.0010(5) 0.0054(5) -0.0044(6)
F3 0.0235(6) 0.0601(9) 0.0494(8) -0.0073(7) -0.0097(6) -0.0196(6)
F4 0.0239(6) 0.0576(8) 0.0219(6) -0.0073(5) -0.0065(5) -0.0130(5)
F5 0.0168(5) 0.0480(7) 0.0188(5) -0.0129(5) -0.0022(4) -0.0001(5)
F6 0.0360(7) 0.0499(8) 0.0210(6) -0.0084(5) -0.0139(5) -0.0030(6)
F7 0.0122(5) 0.0833(10) 0.0484(8) -0.0188(7) -0.0067(5) -0.0030(6)
F8 0.0184(6) 0.0858(10) 0.0264(7) -0.0074(6) 0.0004(5) -0.0182(6)
N1 0.0124(6) 0.0193(7) 0.0125(6) -0.0040(5) -0.0030(5) 0.0003(5)
N2 0.0175(6) 0.0154(6) 0.0141(7) -0.0019(5) -0.0045(5) -0.0063(5)
N3 0.0169(7) 0.0286(9) 0.0326(9) 0.0030(7) 0.0006(7) -0.0023(6)
N4 0.0123(6) 0.0228(7) 0.0150(7) -0.0054(5) -0.0027(5) -0.0056(5)
N5 0.0124(6) 0.0170(7) 0.0171(7) -0.0012(5) -0.0027(5) -0.0011(5)
N6 0.0207(8) 0.0364(9) 0.0332(9) -0.0135(7) -0.0137(7) -0.0005(7)
P1 0.01265(18) 0.01215(18) 0.01245(19) -0.00233(14) -0.00313(14) -0.00285(14)
P2 0.01321(18) 0.0161(2) 0.01259(19) -0.00310(15) -0.00428(15) -0.00083(15)
P3 0.01125(18) 0.0162(2) 0.01256(19) -0.00180(15) -0.00401(15) -0.00222(15)
P4 0.01234(18) 0.0169(2) 0.0133(2) -0.00265(15) -0.00293(15) -0.00514(15)
C1 0.0173(7) 0.0174(8) 0.0149(8) -0.0053(6) -0.0036(6) -0.0061(6)
C2 0.0225(8) 0.0240(9) 0.0182(8) -0.0039(7) -0.0086(7) -0.0061(7)
C3 0.0228(9) 0.0292(10) 0.0156(8) -0.0076(7) -0.0016(7) -0.0082(7)
C4 0.0231(9) 0.0211(9) 0.0232(9) -0.0090(7) -0.0048(7) -0.0076(7)
C5 0.0127(7) 0.0194(8) 0.0156(8) -0.0055(6) -0.0021(6) -0.0038(6)
C6 0.0242(9) 0.0218(9) 0.0251(10) -0.0049(7) -0.0096(7) 0.0000(7)
C7 0.0238(9) 0.0276(10) 0.0419(12) -0.0138(9) -0.0164(9) 0.0079(8)
C8 0.0153(8) 0.0346(11) 0.0450(13) -0.0224(10) -0.0036(8) 0.0032(8)
C9 0.0198(9) 0.0346(11) 0.0293(10) -0.0172(8) 0.0041(7) -0.0055(8)
C10 0.0168(8) 0.0221(9) 0.0221(9) -0.0056(7) -0.0018(7) -0.0016(7)
C11 0.0125(7) 0.0153(7) 0.0191(8) -0.0069(6) -0.0036(6) -0.0010(6)
C12 0.0149(7) 0.0212(8) 0.0138(8) -0.0031(6) -0.0036(6) -0.0009(6)
C13 0.0207(8) 0.0253(9) 0.0143(8) -0.0048(7) -0.0076(6) -0.0003(7)
C14 0.0250(9) 0.0330(10) 0.0172(9) -0.0108(7) -0.0069(7) -0.0003(8)
C15 0.0328(10) 0.0307(10) 0.0178(9) -0.0017(7) -0.0106(8) 0.0005(8)
C16 0.0194(9) 0.0416(12) 0.0248(10) -0.0126(8) -0.0107(7) -0.0007(8)
C17 0.0182(8) 0.0158(8) 0.0175(8) -0.0058(6) -0.0048(6) -0.0025(6)
C18 0.0220(8) 0.0150(8) 0.0200(8) -0.0036(6) -0.0068(7) -0.0067(6)
C19 0.0242(9) 0.0219(9) 0.0212(9) -0.0064(7) -0.0009(7) -0.0063(7)
C20 0.0187(8) 0.0263(9) 0.0275(10) -0.0036(7) -0.0014(7) -0.0070(7)
C21 0.0227(9) 0.0333(11) 0.0284(10) -0.0073(8) -0.0080(8) -0.0108(8)
C22 0.0220(8) 0.0263(9) 0.0189(9) -0.0065(7) -0.0048(7) -0.0081(7)
C23 0.0182(8) 0.0110(7) 0.0181(8) -0.0017(6) -0.0049(6) -0.0044(6)
C24 0.0172(7) 0.0130(7) 0.0162(8) -0.0008(6) -0.0067(6) -0.0036(6)
C25 0.0130(7) 0.0134(7) 0.0174(8) -0.0013(6) -0.0027(6) 0.0010(6)
C26 0.0189(8) 0.0144(8) 0.0245(9) -0.0077(6) -0.0021(7) -0.0010(6)
C27 0.0180(8) 0.0125(8) 0.0347(11) -0.0044(7) -0.0024(7) -0.0023(6)
C28 0.0175(8) 0.0143(8) 0.0249(9) 0.0036(6) 0.0002(7) 0.0000(6)
C29 0.0149(7) 0.0173(8) 0.0173(8) 0.0008(6) -0.0029(6) 0.0025(6)
C30 0.0146(7) 0.0148(8) 0.0181(8) -0.0020(6) -0.0030(6) 0.0011(6)
C31 0.0170(8) 0.0248(9) 0.0207(9) -0.0040(7) -0.0026(7) 0.0003(7)
C32 0.0235(9) 0.0277(10) 0.0185(9) 0.0018(7) 0.0029(7) 0.0007(7)
C33 0.0163(8) 0.0290(10) 0.0353(11) -0.0033(8) -0.0058(8) -0.0046(7)
C34 0.0177(8) 0.0241(9) 0.0195(9) -0.0013(7) -0.0032(7) -0.0034(7)
C35 0.0141(7) 0.0250(9) 0.0141(8) -0.0047(6) -0.0036(6) -0.0011(6)
C36 0.0152(8) 0.0289(10) 0.0198(9) -0.0010(7) 0.0002(7) -0.0029(7)
C37 0.0226(9) 0.0501(13) 0.0179(9) -0.0113(8) -0.0053(7) -0.0047(9)
C38 0.0258(9) 0.0241(9) 0.0257(10) -0.0089(7) -0.0014(7) 0.0020(7)
C39 0.0129(7) 0.0211(8) 0.0163(8) -0.0048(6) -0.0061(6) -0.0023(6)
C40 0.0200(9) 0.0249(9) 0.0318(10) -0.0103(8) -0.0023(7) -0.0078(7)
C41 0.0180(9) 0.0331(11) 0.0550(14) -0.0202(10) -0.0021(9) -0.0108(8)
C42 0.0191(9) 0.0350(11) 0.0651(16) -0.0334(11) -0.0158(9) -0.0006(8)
C43 0.0244(9) 0.0313(10) 0.0376(11) -0.0216(9) -0.0156(8) 0.0057(8)
C44 0.0184(8) 0.0215(9) 0.0254(9) -0.0094(7) -0.0102(7) -0.0001(7)
C45 0.0111(7) 0.0160(8) 0.0254(9) -0.0076(6) -0.0070(6) -0.0011(6)
C46 0.0156(7) 0.0236(8) 0.0136(8) -0.0045(6) -0.0041(6) -0.0066(6)
C47 0.0163(8) 0.0267(9) 0.0148(8) -0.0051(7) -0.0009(6) -0.0081(7)
C48 0.0209(9) 0.0331(10) 0.0211(9) -0.0121(8) 0.0012(7) -0.0067(7)
C49 0.0273(9) 0.0303(10) 0.0162(8) -0.0025(7) -0.0011(7) -0.0125(8)
C50 0.0144(8) 0.0353(11) 0.0265(10) -0.0071(8) -0.0009(7) -0.0084(7)
C51 0.0153(7) 0.0179(8) 0.0193(8) -0.0047(6) -0.0034(6) -0.0022(6)
C52 0.0155(8) 0.0179(8) 0.0233(9) -0.0039(7) -0.0036(6) -0.0004(6)
C53 0.0248(9) 0.0252(9) 0.0236(9) -0.0060(7) -0.0084(7) -0.0014(7)
C54 0.0187(9) 0.0364(11) 0.0312(11) -0.0054(8) -0.0106(8) -0.0033(8)
C55 0.0154(8) 0.0455(12) 0.0281(11) -0.0040(9) -0.0045(7) 0.0002(8)
C56 0.0157(8) 0.0404(11) 0.0190(9) -0.0041(8) -0.0028(7) -0.0003(8)
C57 0.0146(7) 0.0153(8) 0.0196(8) 0.0017(6) -0.0042(6) -0.0021(6)
C58 0.0136(7) 0.0183(8) 0.0182(8) -0.0004(6) -0.0047(6) -0.0033(6)
C59 0.0166(8) 0.0193(8) 0.0196(8) -0.0072(6) -0.0057(6) -0.0055(6)
C60 0.0229(8) 0.0213(8) 0.0197(9) -0.0026(7) -0.0066(7) -0.0119(7)
C61 0.0304(10) 0.0188(8) 0.0256(10) 0.0019(7) -0.0139(8) -0.0108(7)
C62 0.0219(9) 0.0159(8) 0.0339(10) -0.0050(7) -0.0135(8) -0.0020(7)
C63 0.0161(8) 0.0193(8) 0.0240(9) -0.0096(7) -0.0072(7) -0.0014(6)
C64 0.0155(7) 0.0202(8) 0.0214(9) -0.0083(7) -0.0046(6) -0.0054(6)
C65 0.0146(8) 0.0262(9) 0.0206(9) -0.0110(7) -0.0044(6) -0.0018(7)
C66 0.0263(9) 0.0272(10) 0.0228(9) -0.0106(7) -0.0110(7) -0.0022(7)
C67 0.0140(8) 0.0437(12) 0.0355(12) -0.0164(9) -0.0057(8) -0.0036(8)
C68 0.0169(8) 0.0381(11) 0.0238(10) -0.0097(8) -0.0042(7) -0.0082(8)

loop_
_atom_type_symbol
_atom_type_description
_atom_type_scat_dispersion_real
_atom_type_scat_dispersion_imag
_atom_type_scat_source
C C 0.0033 0.0016 'International Tables Vol C Tables 4.2.6.8 and 6.1.1.4'
H H 0.0000 0.0000 'International Tables Vol C Tables 4.2.6.8 and 6.1.1.4'
N N 0.0061 0.0033 'International Tables Vol C Tables 4.2.6.8 and 6.1.1.4'
F F 0.0171 0.0103 'International Tables Vol C Tables 4.2.6.8 and 6.1.1.4'
P P 0.1023 0.0942 'International Tables Vol C Tables 4.2.6.8 and 6.1.1.4'
Co Co 0.3494 0.9721 'International Tables Vol C Tables 4.2.6.8 and 6.1.1.4'

loop_
_geom_angle_atom_site_label_1
_geom_angle_atom_site_label_2
_geom_angle_atom_site_label_3
_geom_angle
C26 Co1 C29 66.76(7)
C26 Co1 C27 40.08(7)
C29 Co1 C27 66.07(7)
C26 Co1 C28 66.40(7)
C29 Co1 C28 39.50(6)
C27 Co1 C28 38.79(7)
C26 Co1 P1 103.98(5)
C29 Co1 P1 170.60(5)
C27 Co1 P1 108.25(5)
C28 Co1 P1 139.73(5)
C26 Co1 P2 171.14(5)
C29 Co1 P2 104.57(5)
C27 Co1 P2 139.45(5)
C28 Co1 P2 108.40(5)
P1 Co1 P2 84.617(18)
C26 Co1 C25 39.91(6)
C29 Co1 C25 39.76(6)
C27 Co1 C25 66.72(6)
C28 Co1 C25 66.46(6)
P1 Co1 C25 131.74(5)
P2 Co1 C25 131.97(5)
C63 Co2 C60 67.00(7)
C63 Co2 C62 39.97(7)
C60 Co2 C62 66.16(7)
C63 Co2 C61 66.32(7)
C60 Co2 C61 39.74(7)
C62 Co2 C61 38.58(7)
C63 Co2 C59 40.07(6)
C60 Co2 C59 40.09(6)
C62 Co2 C59 66.88(6)
C61 Co2 C59 66.82(7)
C63 Co2 P3 103.93(5)
C60 Co2 P3 170.94(5)
C62 Co2 P3 107.03(5)
C61 Co2 P3 137.71(5)
C59 Co2 P3 132.62(5)
C63 Co2 P4 170.92(5)
C60 Co2 P4 104.32(5)
C62 Co2 P4 140.36(5)
C61 Co2 P4 109.08(5)
C59 Co2 P4 131.33(5)
P3 Co2 P4 84.737(18)
C11 N1 C12 115.53(13)
C11 N1 C5 112.94(12)
C12 N1 C5 113.57(13)
C23 N2 C17 119.37(13)
C23 N2 C24 120.77(13)
C17 N2 C24 111.81(12)
C32 N3 C33 114.03(16)
C45 N4 C46 115.79(13)
C45 N4 C39 114.25(12)
C46 N4 C39 114.75(13)
C57 N5 C51 120.44(13)
C57 N5 C58 120.56(14)
C51 N5 C58 112.24(13)
C66 N6 C67 113.42(16)
C5 P1 C24 100.90(7)
C5 P1 C1 99.40(7)
C24 P1 C1 102.60(7)
C5 P1 Co1 110.35(5)
C24 P1 Co1 114.22(5)
C1 P1 Co1 125.84(5)
C12 P2 C17 99.95(7)
C12 P2 C13 100.42(7)
C17 P2 C13 102.19(8)
C12 P2 Co1 111.23(6)
C17 P2 Co1 115.09(5)
C13 P2 Co1 124.45(6)
C39 P3 C58 101.76(8)
C39 P3 C35 99.61(7)
C58 P3 C35 102.50(7)
C39 P3 Co2 107.81(5)
C58 P3 Co2 115.08(5)
C35 P3 Co2 126.54(6)
C46 P4 C47 100.70(7)
C46 P4 C51 99.11(8)
C47 P4 C51 102.54(8)
C46 P4 Co2 112.08(6)
C47 P4 Co2 123.05(5)
C51 P4 Co2 115.83(6)
C3 C1 C4 109.88(13)
C3 C1 C2 107.50(13)
C4 C1 C2 108.68(13)
C3 C1 P1 110.20(11)
C4 C1 P1 108.24(11)
C2 C1 P1 112.32(11)
C1 C2 H2A 109.5
C1 C2 H2B 109.5
H2A C2 H2B 109.5
C1 C2 H2C 109.5
H2A C2 H2C 109.5
H2B C2 H2C 109.5
C1 C3 H3A 109.5
C1 C3 H3B 109.5
H3A C3 H3B 109.5
C1 C3 H3C 109.5
H3A C3 H3C 109.5
H3B C3 H3C 109.5
C1 C4 H4A 109.5
C1 C4 H4B 109.5
H4A C4 H4B 109.5
C1 C4 H4C 109.5
H4A C4 H4C 109.5
H4B C4 H4C 109.5
N1 C5 P1 113.03(10)
N1 C5 H5A 109.0
P1 C5 H5A 109.0
N1 C5 H5B 109.0
P1 C5 H5B 109.0
H5A C5 H5B 107.8
C7 C6 C11 120.19(18)
C7 C6 H6A 119.9
C11 C6 H6A 119.9
C8 C7 C6 120.77(18)
C8 C7 H7A 119.6
C6 C7 H7A 119.6
C9 C8 C7 119.05(17)
C9 C8 H8A 120.5
C7 C8 H8A 120.5
C8 C9 C10 121.11(18)
C8 C9 H9A 119.4
C10 C9 H9A 119.4
C11 C10 C9 120.05(17)
C11 C10 H10A 120.0
C9 C10 H10A 120.0
C10 C11 C6 118.83(15)
C10 C11 N1 122.80(15)
C6 C11 N1 118.36(15)
N1 C12 P2 111.54(11)
N1 C12 H12A 109.3
P2 C12 H12A 109.3
N1 C12 H12B 109.3
P2 C12 H12B 109.3
H12A C12 H12B 108.0
C15 C13 C14 108.15(14)
C15 C13 C16 110.32(15)
C14 C13 C16 107.94(14)
C15 C13 P2 109.04(12)
C14 C13 P2 112.68(11)
C16 C13 P2 108.70(12)
C13 C14 H14A 109.5
C13 C14 H14B 109.5
H14A C14 H14B 109.5
C13 C14 H14C 109.5
H14A C14 H14C 109.5
H14B C14 H14C 109.5
C13 C15 H15A 109.5
C13 C15 H15B 109.5
H15A C15 H15B 109.5
C13 C15 H15C 109.5
H15A C15 H15C 109.5
H15B C15 H15C 109.5
C13 C16 H16A 109.5
C13 C16 H16B 109.5
H16A C16 H16B 109.5
C13 C16 H16C 109.5
H16A C16 H16C 109.5
H16B C16 H16C 109.5
N2 C17 P2 113.36(11)
N2 C17 H17A 108.9
P2 C17 H17A 108.9
N2 C17 H17B 108.9
P2 C17 H17B 108.9
H17A C17 H17B 107.7
C19 C18 C23 121.11(15)
C19 C18 H18A 119.4
C23 C18 H18A 119.4
C20 C19 C18 121.46(17)
C20 C19 H19A 119.3
C18 C19 H19A 119.3
C19 C20 C21 118.06(16)
C19 C20 H20A 121.0
C21 C20 H20A 121.0
C22 C21 C20 121.31(17)
C22 C21 H21A 119.3
C20 C21 H21A 119.3
C21 C22 C23 121.56(16)
C21 C22 H22A 119.2
C23 C22 H22A 119.2
N2 C23 C22 121.23(15)
N2 C23 C18 121.97(14)
C22 C23 C18 116.48(15)
N2 C24 P1 114.22(10)
N2 C24 H24A 108.7
P1 C24 H24A 108.7
N2 C24 H24B 108.7
P1 C24 H24B 108.7
H24A C24 H24B 107.6
C29 C25 C26 105.38(14)
C29 C25 C30 127.01(15)
C26 C25 C30 127.57(15)
C29 C25 Co1 68.07(9)
C26 C25 Co1 67.55(9)
C30 C25 Co1 130.39(11)
C27 C26 C25 108.73(16)
C27 C26 Co1 71.02(10)
C25 C26 Co1 72.54(9)
C27 C26 H26A 125.6
C25 C26 H26A 125.6
Co1 C26 H26A 125.6
C28 C27 C26 108.23(15)
C28 C27 Co1 71.14(10)
C26 C27 Co1 68.90(9)
C28 C27 H27A 125.9
C26 C27 H27A 125.9
Co1 C27 H27A 125.9
C27 C28 C29 108.05(15)
C27 C28 Co1 70.07(10)
C29 C28 Co1 69.10(9)
C27 C28 H28A 126.0
C29 C28 H28A 126.0
Co1 C28 H28A 126.0
C28 C29 C25 109.40(16)
C28 C29 Co1 71.40(9)
C25 C29 Co1 72.18(9)
C28 C29 H29A 125.3
C25 C29 H29A 125.3
Co1 C29 H29A 125.3
C31 C30 C34 111.46(15)
C31 C30 C25 124.34(16)
C34 C30 C25 124.13(15)
F1 C31 C32 118.05(16)
F1 C31 C30 120.59(15)
C32 C31 C30 121.37(17)
N3 C32 F2 116.33(16)
N3 C32 C31 125.87(18)
F2 C32 C31 117.81(18)
N3 C33 F3 116.36(16)
N3 C33 C34 125.28(18)
F3 C33 C34 118.35(18)
F4 C34 C33 117.67(16)
F4 C34 C30 120.33(15)
C33 C34 C30 121.99(17)
C38 C35 C37 109.60(15)
C38 C35 C36 108.88(14)
C37 C35 C36 107.58(14)
C38 C35 P3 108.14(12)
C37 C35 P3 110.66(11)
C36 C35 P3 111.94(12)
C35 C36 H36A 109.5
C35 C36 H36B 109.5
H36A C36 H36B 109.5
C35 C36 H36C 109.5
H36A C36 H36C 109.5
H36B C36 H36C 109.5
C35 C37 H37A 109.5
C35 C37 H37B 109.5
H37A C37 H37B 109.5
C35 C37 H37C 109.5
H37A C37 H37C 109.5
H37B C37 H37C 109.5
C35 C38 H38A 109.5
C35 C38 H38B 109.5
H38A C38 H38B 109.5
C35 C38 H38C 109.5
H38A C38 H38C 109.5
H38B C38 H38C 109.5
N4 C39 P3 113.27(10)
N4 C39 H39A 108.9
P3 C39 H39A 108.9
N4 C39 H39B 108.9
P3 C39 H39B 108.9
H39A C39 H39B 107.7
C41 C40 C45 120.63(19)
C41 C40 H40A 119.7
C45 C40 H40A 119.7
C42 C41 C40 120.49(18)
C42 C41 H41A 119.8
C40 C41 H41A 119.8
C43 C42 C41 119.19(17)
C43 C42 H42A 120.4
C41 C42 H42A 120.4
C42 C43 C44 121.07(19)
C42 C43 H43A 119.5
C44 C43 H43A 119.5
C45 C44 C43 120.11(17)
C45 C44 H44A 119.9
C43 C44 H44A 119.9
C44 C45 C40 118.48(15)
C44 C45 N4 122.22(15)
C40 C45 N4 119.28(15)
N4 C46 P4 112.12(11)
N4 C46 H46A 109.2
P4 C46 H46A 109.2
N4 C46 H46B 109.2
P4 C46 H46B 109.2
H46A C46 H46B 107.9
C49 C47 C50 109.91(14)
C49 C47 C48 108.31(14)
C50 C47 C48 108.36(14)
C49 C47 P4 109.30(12)
C50 C47 P4 108.61(12)
C48 C47 P4 112.33(11)
C47 C48 H48A 109.5
C47 C48 H48B 109.5
H48A C48 H48B 109.5
C47 C48 H48C 109.5
H48A C48 H48C 109.5
H48B C48 H48C 109.5
C47 C49 H49A 109.5
C47 C49 H49B 109.5
H49A C49 H49B 109.5
C47 C49 H49C 109.5
H49A C49 H49C 109.5
H49B C49 H49C 109.5
C47 C50 H50A 109.5
C47 C50 H50B 109.5
H50A C50 H50B 109.5
C47 C50 H50C 109.5
H50A C50 H50C 109.5
H50B C50 H50C 109.5
N5 C51 P4 112.73(11)
N5 C51 H51A 109.0
P4 C51 H51A 109.0
N5 C51 H51B 109.0
P4 C51 H51B 109.0
H51A C51 H51B 107.8
C53 C52 C57 121.36(16)
C53 C52 H52A 119.3
C57 C52 H52A 119.3
C54 C53 C52 121.14(18)
C54 C53 H53A 119.4
C52 C53 H53A 119.4
C55 C54 C53 118.19(17)
C55 C54 H54A 120.9
C53 C54 H54A 120.9
C54 C55 C56 121.51(17)
C54 C55 H55A 119.2
C56 C55 H55A 119.2
C55 C56 C57 120.99(17)
C55 C56 H56A 119.5
C57 C56 H56A 119.5
C52 C57 N5 122.01(14)
C52 C57 C56 116.76(16)
N5 C57 C56 120.91(16)
N5 C58 P3 114.13(11)
N5 C58 H58A 108.7
P3 C58 H58A 108.7
N5 C58 H58B 108.7
P3 C58 H58B 108.7
H58A C58 H58B 107.6
C63 C59 C60 105.39(15)
C63 C59 C64 127.72(15)
C60 C59 C64 126.89(15)
C63 C59 Co2 67.91(9)
C60 C59 Co2 68.31(9)
C64 C59 Co2 127.43(12)
C61 C60 C59 109.08(16)
C61 C60 Co2 71.69(9)
C59 C60 Co2 71.61(9)
C61 C60 H60A 125.4
C59 C60 H60A 125.4
Co2 C60 H60A 125.4
C62 C61 C60 108.11(16)
C62 C61 Co2 70.45(10)
C60 C61 Co2 68.57(9)
C62 C61 H61A 125.9
C60 C61 H61A 125.9
Co2 C61 H61A 125.9
C61 C62 C63 108.20(15)
C61 C62 Co2 70.97(10)
C63 C62 Co2 68.31(9)
C61 C62 H62A 125.9
C63 C62 H62A 125.9
Co2 C62 H62A 125.9
C62 C63 C59 109.04(15)
C62 C63 Co2 71.72(10)
C59 C63 Co2 72.02(9)
C62 C63 H63A 125.4
C59 C63 H63A 125.4
Co2 C63 H63A 125.4
C68 C64 C65 111.44(15)
C68 C64 C59 123.49(16)
C65 C64 C59 125.02(15)
F5 C65 C66 118.06(16)
F5 C65 C64 120.29(15)
C66 C65 C64 121.65(16)
N6 C66 F6 115.96(16)
N6 C66 C65 125.86(17)
F6 C66 C65 118.19(16)
N6 C67 F7 116.22(17)
N6 C67 C68 125.74(17)
F7 C67 C68 118.04(18)
F8 C68 C67 118.05(16)
F8 C68 C64 120.03(16)
C67 C68 C64 121.89(17)

loop_
_geom_bond_atom_site_label_1
_geom_bond_atom_site_label_2
_geom_bond_distance
Co1 C26 2.0728(16)
Co1 C29 2.0846(16)
Co1 C27 2.1010(17)
Co1 C28 2.1148(16)
Co1 P1 2.1310(5)
Co1 P2 2.1315(5)
Co1 C25 2.1394(15)
Co2 C63 2.0651(16)
Co2 C60 2.0758(16)
Co2 C62 2.1103(17)
Co2 C61 2.1170(17)
Co2 C59 2.1199(16)
Co2 P3 2.1273(5)
Co2 P4 2.1310(5)
F1 C31 1.348(2)
F2 C32 1.353(2)
F3 C33 1.349(2)
F4 C34 1.352(2)
F5 C65 1.3468(18)
F6 C66 1.352(2)
F7 C67 1.348(2)
F8 C68 1.345(2)
N1 C11 1.4315(19)
N1 C12 1.463(2)
N1 C5 1.470(2)
N2 C23 1.402(2)
N2 C17 1.456(2)
N2 C24 1.457(2)
N3 C32 1.306(3)
N3 C33 1.313(3)
N4 C45 1.428(2)
N4 C46 1.459(2)
N4 C39 1.468(2)
N5 C57 1.405(2)
N5 C51 1.453(2)
N5 C58 1.453(2)
N6 C66 1.314(2)
N6 C67 1.315(3)
P1 C5 1.8629(15)
P1 C24 1.8839(15)
P1 C1 1.8882(16)
P2 C12 1.8620(16)
P2 C17 1.8832(16)
P2 C13 1.8839(17)
P3 C39 1.8622(16)
P3 C58 1.8781(16)
P3 C35 1.8894(17)
P4 C46 1.8652(16)
P4 C47 1.8862(16)
P4 C51 1.8872(17)
C1 C3 1.534(2)
C1 C4 1.536(2)
C1 C2 1.542(2)
C2 H2A 0.9800
C2 H2B 0.9800
C2 H2C 0.9800
C3 H3A 0.9800
C3 H3B 0.9800
C3 H3C 0.9800
C4 H4A 0.9800
C4 H4B 0.9800
C4 H4C 0.9800
C5 H5A 0.9900
C5 H5B 0.9900
C6 C7 1.386(3)
C6 C11 1.400(2)
C6 H6A 0.9500
C7 C8 1.387(3)
C7 H7A 0.9500
C8 C9 1.374(3)
C8 H8A 0.9500
C9 C10 1.393(2)
C9 H9A 0.9500
C10 C11 1.391(2)
C10 H10A 0.9500
C12 H12A 0.9900
C12 H12B 0.9900
C13 C15 1.535(2)
C13 C14 1.539(2)
C13 C16 1.541(2)
C14 H14A 0.9800
C14 H14B 0.9800
C14 H14C 0.9800
C15 H15A 0.9800
C15 H15B 0.9800
C15 H15C 0.9800
C16 H16A 0.9800
C16 H16B 0.9800
C16 H16C 0.9800
C17 H17A 0.9900
C17 H17B 0.9900
C18 C19 1.387(2)
C18 C23 1.406(2)
C18 H18A 0.9500
C19 C20 1.380(2)
C19 H19A 0.9500
C20 C21 1.383(3)
C20 H20A 0.9500
C21 C22 1.380(2)
C21 H21A 0.9500
C22 C23 1.404(2)
C22 H22A 0.9500
C24 H24A 0.9900
C24 H24B 0.9900
C25 C29 1.437(2)
C25 C26 1.439(2)
C25 C30 1.446(2)
C26 C27 1.430(2)
C26 H26A 1.0000
C27 C28 1.400(3)
C27 H27A 1.0000
C28 C29 1.419(2)
C28 H28A 1.0000
C29 H29A 1.0000
C30 C31 1.403(2)
C30 C34 1.405(2)
C31 C32 1.370(2)
C33 C34 1.363(2)
C35 C38 1.532(2)
C35 C37 1.534(2)
C35 C36 1.540(2)
C36 H36A 0.9800
C36 H36B 0.9800
C36 H36C 0.9800
C37 H37A 0.9800
C37 H37B 0.9800
C37 H37C 0.9800
C38 H38A 0.9800
C38 H38B 0.9800
C38 H38C 0.9800
C39 H39A 0.9900
C39 H39B 0.9900
C40 C41 1.390(3)
C40 C45 1.393(2)
C40 H40A 0.9500
C41 C42 1.381(3)
C41 H41A 0.9500
C42 C43 1.371(3)
C42 H42A 0.9500
C43 C44 1.395(2)
C43 H43A 0.9500
C44 C45 1.391(2)
C44 H44A 0.9500
C46 H46A 0.9900
C46 H46B 0.9900
C47 C49 1.536(2)
C47 C50 1.536(2)
C47 C48 1.542(2)
C48 H48A 0.9800
C48 H48B 0.9800
C48 H48C 0.9800
C49 H49A 0.9800
C49 H49B 0.9800
C49 H49C 0.9800
C50 H50A 0.9800
C50 H50B 0.9800
C50 H50C 0.9800
C51 H51A 0.9900
C51 H51B 0.9900
C52 C53 1.387(2)
C52 C57 1.400(2)
C52 H52A 0.9500
C53 C54 1.380(3)
C53 H53A 0.9500
C54 C55 1.380(3)
C54 H54A 0.9500
C55 C56 1.384(3)
C55 H55A 0.9500
C56 C57 1.406(2)
C56 H56A 0.9500
C58 H58A 0.9900
C58 H58B 0.9900
C59 C63 1.435(2)
C59 C60 1.439(2)
C59 C64 1.447(2)
C60 C61 1.426(2)
C60 H60A 1.0000
C61 C62 1.397(3)
C61 H61A 1.0000
C62 C63 1.428(2)
C62 H62A 1.0000
C63 H63A 1.0000
C64 C68 1.398(2)
C64 C65 1.405(2)
C65 C66 1.363(2)
C67 C68 1.364(3)
